data_4323084
loop_
_publ_author_name
'Rolf Minkwitz'
'Michael Berkei'

_publ_section_title
;
 A New Preparation and Crystal Structure of Trifluoromethyl Iodine
 Difluoride CF3IF2
;
_journal_name_full 'Inorganic Chemistry'
_journal_page_first 5247
_journal_page_last 5250
_journal_paper_doi 10.1021/ic980503u
_journal_volume 37
_journal_year 1998
_chemical_formula_sum 'C F5 I'
_chemical_formula_weight 233.91
_chemical_name_systematic
; 
 trifluoromethyl iodinedifluoride
;
_space_group_IT_number 122
_symmetry_cell_setting tetragonal
_symmetry_space_group_name_Hall 'I -4 2bw'
_symmetry_space_group_name_H-M 'I -4 2 d'
_atom_sites_solution_hydrogens geom
_atom_sites_solution_primary direct
_atom_sites_solution_secondary difmap
_audit_creation_method SHELXL
_cell_angle_alpha 90.00
_cell_angle_beta 90.00
_cell_angle_gamma 90.00
_cell_formula_units_Z 8
_cell_length_a 8.5090(10)
_cell_length_b 8.5090(10)
_cell_length_c 12.324(2)
_cell_measurement_temperature 173(2)
_cell_volume 892.3(2)
_computing_cell_refinement 'DENZO, SCALEPACK'
_computing_data_collection KappaCCD
_computing_data_reduction 'DENZO, SCALEPACK'
_computing_molecular_graphics 'Siemens XP'
_computing_publication_material
;
SHELXL-93 (Sheldrick, 1993), Parst (Nardelli 1983), Platon (Spek 1982),
Missym (Le Page 1987)
;
_computing_structure_refinement 'SHELXL-93 (Sheldrick, 1993)'
_computing_structure_solution 'SHELXS-86 (Sheldrick, 1990)'
_diffrn_ambient_temperature 173(2)
_diffrn_measurement_device 'KappaCCD NONIUS'
_diffrn_measurement_method \w--2\q
_diffrn_radiation_monochromator graphite
_diffrn_radiation_source 'fine-focus sealed tube'
_diffrn_radiation_type MoK\a
_diffrn_radiation_wavelength 0.71069
_diffrn_reflns_av_R_equivalents 0.0746
_diffrn_reflns_av_sigmaI/netI 0.0450
_diffrn_reflns_limit_h_max 12
_diffrn_reflns_limit_h_min -12
_diffrn_reflns_limit_k_max 12
_diffrn_reflns_limit_k_min -12
_diffrn_reflns_limit_l_max 16
_diffrn_reflns_limit_l_min -16
_diffrn_reflns_number 4183
_diffrn_reflns_theta_max 30.53
_diffrn_reflns_theta_min 2.91
_exptl_absorpt_coefficient_mu 7.172
_exptl_crystal_colour colourless
_exptl_crystal_density_diffrn 3.482
_exptl_crystal_F_000 832
_exptl_crystal_size_max 0.2
_exptl_crystal_size_mid 0.1
_exptl_crystal_size_min 0.1
_refine_diff_density_max 0.504
_refine_diff_density_min -0.620
_refine_diff_density_rms 0.129
_refine_ls_abs_structure_details 'Flack H D (1983), Acta Cryst. A39, 876-881'
_refine_ls_abs_structure_Flack 0.19(6)
_refine_ls_extinction_coef 0.0021(2)
_refine_ls_extinction_expression Fc^*^=kFc[1+0.001xFc^2^\l^3^/sin(2\q)]^-1/4^
_refine_ls_extinction_method SHELXL
_refine_ls_goodness_of_fit_all 0.928
_refine_ls_goodness_of_fit_obs 0.962
_refine_ls_matrix_type full
_refine_ls_number_parameters 48
_refine_ls_number_reflns 678
_refine_ls_number_restraints 0
_refine_ls_restrained_S_all 0.928
_refine_ls_restrained_S_obs 0.962
_refine_ls_R_factor_all 0.0341
_refine_ls_R_factor_obs 0.0239
_refine_ls_shift/esd_max 0.010
_refine_ls_shift/esd_mean 0.002
_refine_ls_structure_factor_coef Fsqd
_refine_ls_weighting_details 'w=1/[\s^2^(Fo^2^)+(0.0180P)^2^+0.0000P] where P=(Fo^2^+2Fc^2^)/3'
_refine_ls_weighting_scheme calc
_refine_ls_wR_factor_all 0.0426
_refine_ls_wR_factor_obs 0.0412
_reflns_number_observed 596
_reflns_number_total 678
_reflns_observed_criterion >2sigma(I)
_cod_data_source_file ic980503u.cif
_cod_data_source_block 324
_cod_depositor_comments
;
The following automatic conversions were performed:

'_refine_ls_weighting_scheme' value 'calc
w=1/[\s^2^(Fo^2^)+(0.0180P)^2^+0.0000P] where P=(Fo^2^+2Fc^2^)/3' was
changed to 'calc'. New tag '_refine_ls_weighting_details' was
created. The value of the new tag was set to
'w=1/[\s^2^(Fo^2^)+(0.0180P)^2^+0.0000P] where P=(Fo^2^+2Fc^2^)/3'.

Automatic conversion script
Id: cif_fix_values 3143 2015-03-26 13:38:13Z robertas 
;
_cod_database_code 4323084

loop_
_symmetry_equiv_pos_as_xyz
'x, y, z'
'-x, -y, z'
'y, -x, -z'
'-y, x, -z'
'-x+1/2, y, -z+3/4'
'x+1/2, -y, -z+3/4'
'-y+1/2, -x, z+3/4'
'y+1/2, x, z+3/4'
'x+1/2, y+1/2, z+1/2'
'-x+1/2, -y+1/2, z+1/2'
'y+1/2, -x+1/2, -z+1/2'
'-y+1/2, x+1/2, -z+1/2'
'-x+1, y+1/2, -z+5/4'
'x+1, -y+1/2, -z+5/4'
'-y+1, -x+1/2, z+5/4'
'y+1, x+1/2, z+5/4'

loop_
_atom_site_aniso_label
_atom_site_aniso_U_11
_atom_site_aniso_U_22
_atom_site_aniso_U_33
_atom_site_aniso_U_23
_atom_site_aniso_U_13
_atom_site_aniso_U_12
I1 0.0264(2) 0.0269(2) 0.0204(2) 0.0035(3) 0.000 0.000
F1 0.049(2) 0.043(2) 0.0204(12) 0.0043(11) -0.0051(13) 0.0032(12)
F2 0.036(4) 0.123(9) 0.120(8) -0.075(7) 0.006(7) -0.030(7)
F3 0.045(4) 0.109(9) 0.060(5) 0.045(5) 0.022(5) 0.007(5)
F4 0.033(3) 0.044(4) 0.097(7) 0.025(4) -0.005(5) 0.005(3)
C1 0.028(3) 0.036(3) 0.048(4) -0.012(7) 0.000 0.000

loop_
_atom_site_label
_atom_site_type_symbol
_atom_site_fract_x
_atom_site_fract_y
_atom_site_fract_z
_atom_site_U_iso_or_equiv
_atom_site_thermal_displace_type
_atom_site_occupancy
_atom_site_calc_flag
_atom_site_refinement_flags
_atom_site_disorder_group
I1 I 0.89999(4) -0.2500 0.1250 0.02459(13) Uani 1 d S .
F1 F 0.8705(4) -0.1943(3) -0.0298(2) 0.0373(7) Uani 1 d . .
F2 F 0.6003(12) -0.3553(15) 0.0487(10) 0.093(3) Uani 0.50 d P .
F3 F 0.5910(14) -0.3027(14) 0.2156(8) 0.071(3) Uani 0.50 d P .
F4 F 0.5880(9) -0.1214(9) 0.0996(10) 0.058(2) Uani 0.50 d P .
C1 C 0.6445(7) -0.2500 0.1250 0.038(2) Uani 1 d S .

loop_
_atom_type_symbol
_atom_type_description
_atom_type_scat_dispersion_real
_atom_type_scat_dispersion_imag
_atom_type_scat_source
C C 0.0033 0.0016 'International Tables Vol C Tables 4.2.6.8 and 6.1.1.4'
F F 0.0171 0.0103 'International Tables Vol C Tables 4.2.6.8 and 6.1.1.4'
I I -0.4742 1.8119 'International Tables Vol C Tables 4.2.6.8 and 6.1.1.4'

loop_
_geom_angle_atom_site_label_1
_geom_angle_atom_site_label_2
_geom_angle_atom_site_label_3
_geom_angle
_geom_angle_site_symmetry_1
_geom_angle_site_symmetry_3
_geom_angle_publ_flag
F1 I1 F1 165.4(2) . 14_444 ?
F1 I1 C1 82.71(9) . . ?
F1 I1 C1 82.71(9) 14_444 . ?
F4 F2 C1 56.0(4) 14_444 . ?
F4 F2 F3 106.1(8) 14_444 14_444 ?
C1 F2 F3 56.7(5) . 14_444 ?
F4 F3 C1 63.3(6) 14_444 . ?
F4 F3 F2 121.3(10) 14_444 14_444 ?
C1 F3 F2 61.4(6) . 14_444 ?
F3 F4 C1 68.5(7) 14_444 . ?
F3 F4 F2 131.9(9) 14_444 14_444 ?
C1 F4 F2 65.2(6) . 14_444 ?
F4 C1 F4 134.2(9) 14_444 . ?
F4 C1 F3 48.2(5) 14_444 . ?
F4 C1 F3 113.0(6) . . ?
F4 C1 F3 113.0(6) 14_444 14_444 ?
F4 C1 F3 48.2(5) . 14_444 ?
F3 C1 F3 138.6(12) . 14_444 ?
F4 C1 F2 107.6(7) 14_444 14_444 ?
F4 C1 F2 58.7(6) . 14_444 ?
F3 C1 F2 61.9(6) . 14_444 ?
F3 C1 F2 105.9(6) 14_444 14_444 ?
F4 C1 F2 58.7(6) 14_444 . ?
F4 C1 F2 107.6(7) . . ?
F3 C1 F2 105.9(6) . . ?
F3 C1 F2 61.9(6) 14_444 . ?
F2 C1 F2 147.7(10) 14_444 . ?
F4 C1 I1 112.9(5) 14_444 . ?
F4 C1 I1 112.9(5) . . ?
F3 C1 I1 110.7(6) . . ?
F3 C1 I1 110.7(6) 14_444 . ?
F2 C1 I1 106.2(5) 14_444 . ?
F2 C1 I1 106.2(5) . . ?

loop_
_geom_bond_atom_site_label_1
_geom_bond_atom_site_label_2
_geom_bond_distance
_geom_bond_site_symmetry_2
_geom_bond_publ_flag
I1 F1 1.982(2) . ?
I1 F1 1.982(2) 14_444 ?
I1 C1 2.174(6) . ?
F2 F4 1.273(13) 14_444 ?
F2 C1 1.352(8) . ?
F2 F3 1.359(14) 14_444 ?
F3 F4 1.031(10) 14_444 ?
F3 C1 1.286(8) . ?
F3 F2 1.359(14) 14_444 ?
F4 F3 1.031(10) 14_444 ?
F4 C1 1.235(7) . ?
F4 F2 1.273(13) 14_444 ?
C1 F4 1.235(7) 14_444 ?
C1 F3 1.286(8) 14_444 ?
C1 F2 1.352(8) 14_444 ?
